data_7208085
loop_
_publ_author_name
'Wang, Ya-Li'
'Gao, Yuan-Yuan'
'Ma, Yue'
'Wang, Qing-Lun'
'Li, Li-Cun'
'Liao, Dai-Zheng'

_publ_section_title
;
 A family of lanthanide--nitronyl nitroxide complexes: syntheses, crystal
 structures and magnetic properties
;
_journal_issue 14
_journal_name_full CrystEngComm
_journal_page_first 4706
_journal_paper_doi 10.1039/c2ce25116g
_journal_volume 14
_journal_year 2012
_chemical_formula_sum 'C18 H21 N2 O3'
_chemical_formula_weight 313.37
_chemical_name_systematic
;
?
;
_space_group_IT_number 14
_symmetry_cell_setting monoclinic
_symmetry_space_group_name_Hall '-P 2ybc'
_symmetry_space_group_name_H-M 'P 1 21/c 1'
_atom_sites_solution_hydrogens geom
_atom_sites_solution_primary direct
_atom_sites_solution_secondary difmap
_audit_creation_method SHELXL-97
_cell_angle_alpha 90.00
_cell_angle_beta 97.977(9)
_cell_angle_gamma 90.00
_cell_formula_units_Z 16
_cell_length_a 29.00(2)
_cell_length_b 11.358(8)
_cell_length_c 20.024(15)
_cell_measurement_reflns_used 13677
_cell_measurement_temperature 113(2)
_cell_measurement_theta_max 27.91
_cell_measurement_theta_min 2.14
_cell_volume 6532(8)
_computing_cell_refinement 'Bruker XSCANS'
_computing_data_collection 'Bruker XSCANS'
_computing_data_reduction 'Bruker SHELXTL'
_computing_molecular_graphics 'Bruker SHELXTL'
_computing_publication_material 'Bruker SHELXTL'
_computing_structure_refinement 'SHELXL-97 (Sheldrick, 1997)'
_computing_structure_solution 'SHELXS-97 (Sheldrick, 1990)'
_diffrn_ambient_temperature 113(2)
_diffrn_measured_fraction_theta_full 0.982
_diffrn_measured_fraction_theta_max 0.982
_diffrn_measurement_device_type 'Bruker P4'
_diffrn_measurement_method '\w scans'
_diffrn_radiation_monochromator graphite
_diffrn_radiation_source 'fine-focus sealed tube'
_diffrn_radiation_type MoK\a
_diffrn_radiation_wavelength 0.71073
_diffrn_reflns_av_R_equivalents 0.0834
_diffrn_reflns_av_sigmaI/netI 0.0843
_diffrn_reflns_limit_h_max 34
_diffrn_reflns_limit_h_min -33
_diffrn_reflns_limit_k_max 10
_diffrn_reflns_limit_k_min -13
_diffrn_reflns_limit_l_max 23
_diffrn_reflns_limit_l_min -22
_diffrn_reflns_number 41194
_diffrn_reflns_theta_full 25.01
_diffrn_reflns_theta_max 25.01
_diffrn_reflns_theta_min 2.08
_diffrn_standards_decay_% 0
_diffrn_standards_interval_count 0
_diffrn_standards_interval_time 0
_diffrn_standards_number 0
_exptl_absorpt_coefficient_mu 0.087
_exptl_absorpt_correction_T_max 0.990
_exptl_absorpt_correction_T_min 0.983
_exptl_absorpt_correction_type multi-scan
_exptl_absorpt_process_details crystalclear
_exptl_crystal_colour blue
_exptl_crystal_density_diffrn 1.275
_exptl_crystal_density_method 'not measured'
_exptl_crystal_description prism
_exptl_crystal_F_000 2672
_exptl_crystal_size_max 0.20
_exptl_crystal_size_mid 0.16
_exptl_crystal_size_min 0.12
_refine_diff_density_max 0.292
_refine_diff_density_min -0.317
_refine_diff_density_rms 0.062
_refine_ls_extinction_coef 0.0099(4)
_refine_ls_extinction_expression Fc^*^=kFc[1+0.001xFc^2^\l^3^/sin(2\q)]^-1/4^
_refine_ls_extinction_method SHELXL
_refine_ls_goodness_of_fit_ref 1.011
_refine_ls_hydrogen_treatment constr
_refine_ls_matrix_type full
_refine_ls_number_parameters 851
_refine_ls_number_reflns 11306
_refine_ls_number_restraints 36
_refine_ls_restrained_S_all 1.010
_refine_ls_R_factor_all 0.1363
_refine_ls_R_factor_gt 0.1015
_refine_ls_shift/su_max 0.046
_refine_ls_shift/su_mean 0.009
_refine_ls_structure_factor_coef Fsqd
_refine_ls_weighting_details 'calc w=1/[\s^2^(Fo^2^)+(0.0938P)^2^+14.5013P] where P=(Fo^2^+2Fc^2^)/3'
_refine_ls_weighting_scheme calc
_refine_ls_wR_factor_gt 0.2319
_refine_ls_wR_factor_ref 0.2550
_reflns_number_gt 8090
_reflns_number_total 11306
_reflns_threshold_expression >2sigma(I)
_cod_data_source_file c2ce25116g.txt
_cod_data_source_block shelxl
_cod_original_cell_volume 6531(8)
_cod_original_sg_symbol_H-M P21/c
_cod_database_code 7208085

loop_
_symmetry_equiv_pos_as_xyz
'x, y, z'
'-x, y+1/2, -z+1/2'
'-x, -y, -z'
'x, -y-1/2, z-1/2'

loop_
_atom_site_label
_atom_site_type_symbol
_atom_site_fract_x
_atom_site_fract_y
_atom_site_fract_z
_atom_site_U_iso_or_equiv
_atom_site_adp_type
_atom_site_occupancy
_atom_site_symmetry_multiplicity
_atom_site_calc_flag
_atom_site_refinement_flags
_atom_site_disorder_assembly
_atom_site_disorder_group
C1 C 1.03359(9) 1.1791(2) 0.65213(13) 0.0352(7) Uani 1 1 d . . .
C2B C 1.01731(17) 1.2816(4) 0.6918(2) 0.0458(5) Uani 0.685(6) 1 d PU A 2
H2BB H 0.9986 1.3338 0.6616 0.069 Uiso 0.685(6) 1 calc PR A 2
H2BC H 1.0439 1.3235 0.7139 0.069 Uiso 0.685(6) 1 calc PR A 2
H2BA H 0.9992 1.2523 0.7249 0.069 Uiso 0.685(6) 1 calc PR A 2
C3 C 1.05509(12) 1.2256(3) 0.59151(15) 0.0545(9) Uani 1 1 d . A .
H3B H 1.0665 1.1608 0.5678 0.082 Uiso 1 1 calc R . .
H3C H 1.0803 1.2779 0.6070 0.082 Uiso 1 1 calc R . .
H3A H 1.0318 1.2674 0.5618 0.082 Uiso 1 1 calc R . .
C4 C 1.06424(9) 1.0859(2) 0.69431(13) 0.0351(7) Uani 1 1 d . A .
C5 C 1.05357(11) 1.0762(3) 0.76755(13) 0.0479(9) Uani 1 1 d . . .
H5A H 1.0206 1.0689 0.7674 0.072 Uiso 1 1 calc R A .
H5C H 1.0646 1.1456 0.7922 0.072 Uiso 1 1 calc R . .
H5B H 1.0689 1.0082 0.7887 0.072 Uiso 1 1 calc R . .
C6B C 1.11620(16) 1.0960(4) 0.6903(2) 0.0458(5) Uani 0.685(6) 1 d PU A 2
H6BB H 1.1328 1.0386 0.7194 0.069 Uiso 0.685(6) 1 calc PR A 2
H6BC H 1.1268 1.1735 0.7041 0.069 Uiso 0.685(6) 1 calc PR A 2
H6BA H 1.1217 1.0824 0.6447 0.069 Uiso 0.685(6) 1 calc PR A 2
C7 C 1.00186(9) 0.9876(2) 0.62760(12) 0.0341(7) Uani 1 1 d . . .
C8 C 0.96981(9) 0.8924(2) 0.60570(12) 0.0360(7) Uani 1 1 d . A .
C9 C 0.92143(9) 0.9115(3) 0.60418(13) 0.0410(8) Uani 1 1 d . . .
H9 H 0.9109 0.9858 0.6142 0.049 Uiso 1 1 calc R A .
C10 C 0.88975(10) 0.8224(3) 0.58817(14) 0.0426(8) Uani 1 1 d . A .
H10 H 0.8581 0.8375 0.5870 0.051 Uiso 1 1 calc R . .
C11 C 0.90481(9) 0.7074(2) 0.57332(12) 0.0324(7) Uani 1 1 d . . .
C12 C 0.87270(9) 0.6136(2) 0.55809(12) 0.0346(7) Uani 1 1 d . A .
H12 H 0.8410 0.6270 0.5571 0.042 Uiso 1 1 calc R . .
C13 C 0.88850(9) 0.5031(2) 0.54485(13) 0.0351(7) Uani 1 1 d . . .
C14 C 0.93656(10) 0.4819(3) 0.54677(13) 0.0389(7) Uani 1 1 d . A .
H14 H 0.9470 0.4068 0.5382 0.047 Uiso 1 1 calc R . .
C15 C 0.96786(9) 0.5716(2) 0.56126(12) 0.0358(7) Uani 1 1 d . . .
H15 H 0.9995 0.5566 0.5625 0.043 Uiso 1 1 calc R A .
C16 C 0.95286(9) 0.6869(2) 0.57444(11) 0.0318(7) Uani 1 1 d . A .
C17 C 0.98531(10) 0.7801(2) 0.59088(12) 0.0360(7) Uani 1 1 d . . .
H17 H 1.0170 0.7662 0.5918 0.043 Uiso 1 1 calc R A .
C18 C 0.81190(10) 0.4201(3) 0.52819(16) 0.0498(9) Uani 1 1 d . . .
H18B H 0.8008 0.4798 0.4960 0.075 Uiso 1 1 calc R A .
H18C H 0.8053 0.4430 0.5721 0.075 Uiso 1 1 calc R . .
H18A H 0.7965 0.3470 0.5155 0.075 Uiso 1 1 calc R . .
C19 C 0.87064(9) 1.1000(2) 0.78553(13) 0.0336(7) Uani 1 1 d . . .
C20 C 0.92318(9) 1.0953(3) 0.78508(16) 0.0477(9) Uani 1 1 d . . .
H20B H 0.9363 1.0329 0.8140 0.072 Uiso 1 1 calc R . .
H20C H 0.9368 1.1689 0.8009 0.072 Uiso 1 1 calc R . .
H20A H 0.9295 1.0812 0.7400 0.072 Uiso 1 1 calc R . .
C21 C 0.86084(12) 1.1070(3) 0.85847(14) 0.0501(9) Uani 1 1 d . . .
H21A H 0.8278 1.1091 0.8592 0.075 Uiso 1 1 calc R . .
H21C H 0.8748 1.1770 0.8792 0.075 Uiso 1 1 calc R . .
H21B H 0.8738 1.0392 0.8829 0.075 Uiso 1 1 calc R . .
C22 C 0.84387(9) 1.1927(2) 0.73690(13) 0.0351(7) Uani 1 1 d . . .
C23 C 0.81820(10) 1.2864(3) 0.77148(15) 0.0463(8) Uani 1 1 d . . .
H23B H 0.8026 1.3391 0.7382 0.069 Uiso 1 1 calc R . .
H23C H 0.8401 1.3298 0.8025 0.069 Uiso 1 1 calc R . .
H23A H 0.7957 1.2496 0.7955 0.069 Uiso 1 1 calc R . .
C24 C 0.87300(10) 1.2504(3) 0.68804(15) 0.0489(9) Uani 1 1 d . . .
H24B H 0.8876 1.1906 0.6644 0.073 Uiso 1 1 calc R . .
H24C H 0.8965 1.2992 0.7128 0.073 Uiso 1 1 calc R . .
H24A H 0.8532 1.2978 0.6563 0.073 Uiso 1 1 calc R . .
C25 C 0.81509(9) 1.0007(2) 0.70680(13) 0.0339(7) Uani 1 1 d . . .
C26 C 0.78891(8) 0.9064(2) 0.66911(12) 0.0321(7) Uani 1 1 d . . .
C27 C 0.76915(9) 0.9250(3) 0.60082(13) 0.0377(7) Uani 1 1 d . . .
H27 H 0.7722 0.9980 0.5808 0.045 Uiso 1 1 calc R . .
C28 C 0.74568(9) 0.8360(3) 0.56441(13) 0.0361(7) Uani 1 1 d . . .
H28 H 0.7329 0.8500 0.5199 0.043 Uiso 1 1 calc R . .
C29 C 0.74038(8) 0.7237(3) 0.59266(12) 0.0338(7) Uani 1 1 d . . .
C30 C 0.71606(10) 0.6318(3) 0.55592(14) 0.0419(8) Uani 1 1 d . . .
H30 H 0.7029 0.6444 0.5115 0.050 Uiso 1 1 calc R . .
C31 C 0.71165(10) 0.5249(3) 0.58479(13) 0.0411(8) Uani 1 1 d . . .
C32 C 0.73235(9) 0.5030(3) 0.65222(13) 0.0383(7) Uani 1 1 d . . .
H32 H 0.7293 0.4294 0.6715 0.046 Uiso 1 1 calc R . .
C33 C 0.75639(9) 0.5891(3) 0.68826(13) 0.0362(7) Uani 1 1 d . . .
H33 H 0.7704 0.5731 0.7320 0.043 Uiso 1 1 calc R . .
C34 C 0.76083(9) 0.7048(3) 0.66071(12) 0.0337(7) Uani 1 1 d . . .
C35 C 0.78453(9) 0.7964(3) 0.69751(12) 0.0354(7) Uani 1 1 d . . .
H35 H 0.7976 0.7833 0.7420 0.043 Uiso 1 1 calc R . .
C36 C 0.66224(13) 0.4496(3) 0.48800(17) 0.0707(12) Uani 1 1 d . . .
H36C H 0.6839 0.4604 0.4563 0.106 Uiso 1 1 calc R . .
H36B H 0.6430 0.5184 0.4883 0.106 Uiso 1 1 calc R . .
H36A H 0.6430 0.3824 0.4751 0.106 Uiso 1 1 calc R . .
C37 C 0.65737(9) 1.1098(2) 0.76566(14) 0.0378(7) Uani 1 1 d . . .
C38 C 0.63321(10) 1.1714(3) 0.81874(14) 0.0471(8) Uani 1 1 d . . .
H38A H 0.6099 1.2240 0.7970 0.071 Uiso 1 1 calc R . .
H38C H 0.6557 1.2152 0.8485 0.071 Uiso 1 1 calc R . .
H38B H 0.6188 1.1138 0.8441 0.071 Uiso 1 1 calc R . .
C39 C 0.67801(10) 1.2020(3) 0.72324(16) 0.0510(9) Uani 1 1 d . . .
H39B H 0.6989 1.1646 0.6965 0.076 Uiso 1 1 calc R . .
H39C H 0.6948 1.2593 0.7523 0.076 Uiso 1 1 calc R . .
H39A H 0.6534 1.2402 0.6941 0.076 Uiso 1 1 calc R . .
C40 C 0.62800(10) 1.0120(3) 0.72513(14) 0.0411(8) Uani 1 1 d . . .
C41 C 0.57569(10) 1.0192(3) 0.72712(16) 0.0475(9) Uani 1 1 d . . .
H41B H 0.5636 1.0901 0.7051 0.071 Uiso 1 1 calc R . .
H41C H 0.5699 1.0198 0.7732 0.071 Uiso 1 1 calc R . .
H41A H 0.5606 0.9523 0.7043 0.071 Uiso 1 1 calc R . .
C42 C 0.63729(13) 0.9984(4) 0.65206(15) 0.0648(11) Uani 1 1 d . . .
H42A H 0.6202 0.9321 0.6318 0.097 Uiso 1 1 calc R . .
H42C H 0.6700 0.9862 0.6514 0.097 Uiso 1 1 calc R . .
H42B H 0.6275 1.0684 0.6272 0.097 Uiso 1 1 calc R . .
C43 C 0.68795(9) 0.9203(2) 0.80076(13) 0.0340(7) Uani 1 1 d . . .
C44 C 0.71764(9) 0.8284(3) 0.83439(12) 0.0354(7) Uani 1 1 d . . .
C45 C 0.70531(9) 0.7104(2) 0.82810(13) 0.0353(7) Uani 1 1 d . . .
H45 H 0.6771 0.6901 0.8028 0.042 Uiso 1 1 calc R . .
C46 C 0.73425(9) 0.6203(2) 0.85895(12) 0.0339(7) Uani 1 1 d . . .
C47 C 0.72207(9) 0.4997(3) 0.85108(14) 0.0397(7) Uani 1 1 d . . .
H47 H 0.6941 0.4791 0.8252 0.048 Uiso 1 1 calc R . .
C48 C 0.75039(9) 0.4135(3) 0.88061(13) 0.0385(7) Uani 1 1 d . . .
H48 H 0.7417 0.3350 0.8745 0.046 Uiso 1 1 calc R . .
C49 C 0.79324(9) 0.4427(3) 0.92082(12) 0.0369(7) Uani 1 1 d . . .
C50 C 0.80607(9) 0.5585(2) 0.92957(13) 0.0352(7) Uani 1 1 d . . .
H50 H 0.8338 0.5779 0.9564 0.042 Uiso 1 1 calc R . .
C51 C 0.77723(9) 0.6489(2) 0.89790(12) 0.0332(7) Uani 1 1 d . . .
C52 C 0.78991(10) 0.7701(3) 0.90415(13) 0.0385(7) Uani 1 1 d . . .
H52 H 0.8181 0.7911 0.9294 0.046 Uiso 1 1 calc R . .
C53 C 0.76164(9) 0.8551(3) 0.87403(13) 0.0369(7) Uani 1 1 d . . .
H53 H 0.7710 0.9333 0.8791 0.044 Uiso 1 1 calc R . .
C54 C 0.86237(11) 0.3716(3) 0.98833(16) 0.0553(9) Uani 1 1 d . . .
H54A H 0.8822 0.4130 0.9617 0.083 Uiso 1 1 calc R . .
H54B H 0.8768 0.2985 1.0037 0.083 Uiso 1 1 calc R . .
H54C H 0.8575 0.4188 1.0265 0.083 Uiso 1 1 calc R . .
C55 C 0.46840(9) 1.0961(3) 0.85958(14) 0.0403(8) Uani 1 1 d . . .
C56B C 0.45074(15) 1.1213(4) 0.9277(2) 0.0458(5) Uani 0.685(6) 1 d PU A 2
H56B H 0.4253 1.1759 0.9208 0.069 Uiso 0.685(6) 1 calc PR A 2
H56C H 0.4756 1.1543 0.9588 0.069 Uiso 0.685(6) 1 calc PR A 2
H56A H 0.4404 1.0491 0.9458 0.069 Uiso 0.685(6) 1 calc PR A 2
C57 C 0.48362(11) 1.2036(3) 0.82367(18) 0.0585(10) Uani 1 1 d . A .
H57A H 0.4981 1.1793 0.7856 0.088 Uiso 1 1 calc R . .
H57C H 0.5055 1.2481 0.8541 0.088 Uiso 1 1 calc R . .
H57B H 0.4570 1.2516 0.8085 0.088 Uiso 1 1 calc R . .
C58 C 0.43604(10) 1.0115(3) 0.81415(14) 0.0426(8) Uani 1 1 d . A .
C59 C 0.44053(12) 1.0226(3) 0.73873(15) 0.0549(10) Uani 1 1 d . . .
H59A H 0.4240 0.9592 0.7143 0.082 Uiso 1 1 calc R A .
H59C H 0.4728 1.0190 0.7328 0.082 Uiso 1 1 calc R . .
H59B H 0.4276 1.0964 0.7219 0.082 Uiso 1 1 calc R . .
C60 C 0.38522(10) 1.0150(3) 0.82308(18) 0.0573(10) Uani 1 1 d . . .
H60B H 0.3733 1.0930 0.8138 0.086 Uiso 1 1 calc R A .
H60C H 0.3819 0.9938 0.8686 0.086 Uiso 1 1 calc R . .
H60A H 0.3681 0.9603 0.7925 0.086 Uiso 1 1 calc R . .
C61 C 0.50035(9) 0.9028(3) 0.87061(12) 0.0368(7) Uani 1 1 d . . .
C62 C 0.53228(9) 0.8053(2) 0.89184(13) 0.0355(7) Uani 1 1 d . A .
C63 C 0.58063(10) 0.8251(3) 0.90053(14) 0.0427(8) Uani 1 1 d . . .
H63 H 0.5920 0.8991 0.8915 0.051 Uiso 1 1 calc R A .
C64 C 0.61138(10) 0.7357(3) 0.92233(15) 0.0451(8) Uani 1 1 d . A .
H64 H 0.6432 0.7510 0.9278 0.054 Uiso 1 1 calc R . .
C65 C 0.59606(10) 0.6228(3) 0.93647(13) 0.0388(7) Uani 1 1 d . . .
C66 C 0.62723(10) 0.5310(3) 0.96124(14) 0.0411(8) Uani 1 1 d . A .
H66 H 0.6591 0.5448 0.9684 0.049 Uiso 1 1 calc R . .
C67 C 0.61016(11) 0.4223(3) 0.97449(14) 0.0475(9) Uani 1 1 d . . .
C68 C 0.56206(11) 0.3974(3) 0.96094(17) 0.0557(10) Uani 1 1 d . A .
H68 H 0.5512 0.3220 0.9681 0.067 Uiso 1 1 calc R . .
C69 C 0.53163(11) 0.4842(3) 0.93738(16) 0.0491(9) Uani 1 1 d . . .
H69 H 0.5000 0.4671 0.9289 0.059 Uiso 1 1 calc R A .
C70 C 0.54702(10) 0.6004(3) 0.92549(14) 0.0402(8) Uani 1 1 d . A .
C71 C 0.51587(10) 0.6929(3) 0.90338(13) 0.0398(8) Uani 1 1 d . . .
H71 H 0.4840 0.6783 0.8965 0.048 Uiso 1 1 calc R A .
C72 C 0.68643(10) 0.3501(3) 1.01955(16) 0.0543(9) Uani 1 1 d . . .
H72A H 0.7000 0.3710 0.9801 0.081 Uiso 1 1 calc R A .
H72B H 0.7011 0.2801 1.0392 0.081 Uiso 1 1 calc R . .
H72C H 0.6909 0.4133 1.0517 0.081 Uiso 1 1 calc R . .
N1 N 1.04603(7) 0.9749(2) 0.66068(10) 0.0341(6) Uani 1 1 d . A .
N2 N 0.99261(8) 1.1045(2) 0.62365(11) 0.0369(6) Uani 1 1 d . A .
N3 N 0.85062(7) 0.9855(2) 0.75688(11) 0.0358(6) Uani 1 1 d . . .
N4 N 0.80848(7) 1.1169(2) 0.69497(11) 0.0373(6) Uani 1 1 d . . .
N5 N 0.69650(8) 1.0377(2) 0.80292(12) 0.0409(6) Uani 1 1 d . . .
N6 N 0.64702(7) 0.9028(2) 0.76026(11) 0.0363(6) Uani 1 1 d . . .
N7 N 0.50973(8) 1.0187(2) 0.88149(11) 0.0393(6) Uani 1 1 d . A .
N8 N 0.45658(8) 0.8939(2) 0.83641(12) 0.0416(6) Uani 1 1 d . A .
O1 O 1.06788(7) 0.87689(17) 0.67220(11) 0.0474(6) Uani 1 1 d . . .
O2 O 0.95550(7) 1.15183(19) 0.59258(11) 0.0518(6) Uani 1 1 d . . .
O3 O 0.86765(7) 0.88721(17) 0.77999(10) 0.0465(6) Uani 1 1 d . . .
O4 O 0.77696(7) 1.16415(19) 0.65203(10) 0.0517(6) Uani 1 1 d . . .
O5 O 0.73198(7) 1.0898(2) 0.83636(13) 0.0658(7) Uani 1 1 d . . .
O6 O 0.62635(7) 0.80426(19) 0.74599(11) 0.0549(6) Uani 1 1 d . . .
O7 O 0.54720(7) 1.0624(2) 0.91430(11) 0.0545(6) Uani 1 1 d . . .
O8 O 0.43575(7) 0.79712(19) 0.81718(11) 0.0545(6) Uani 1 1 d . . .
O9 O 0.86090(7) 0.40599(17) 0.52977(10) 0.0419(5) Uani 1 1 d . A .
O10 O 0.68750(8) 0.43106(19) 0.55448(10) 0.0534(6) Uani 1 1 d . . .
O11 O 0.81832(7) 0.34827(18) 0.94807(10) 0.0452(6) Uani 1 1 d . . .
O12 O 0.63679(8) 0.32879(19) 1.00093(11) 0.0555(6) Uani 1 1 d . A .
C6A C 1.1161(4) 1.1012(10) 0.7040(5) 0.0458(5) Uani 0.315(6) 1 d PU A 1
H6AB H 1.1304 1.0397 0.7326 0.069 Uiso 0.315(6) 1 calc PR A 1
H6AC H 1.1240 1.1763 0.7246 0.069 Uiso 0.315(6) 1 calc PR A 1
H6AA H 1.1272 1.0976 0.6611 0.069 Uiso 0.315(6) 1 calc PR A 1
C2A C 1.0175(4) 1.2797(11) 0.6919(6) 0.0458(5) Uani 0.315(6) 1 d PU A 1
H2AB H 0.9991 1.3328 0.6620 0.069 Uiso 0.315(6) 1 calc PR A 1
H2AC H 1.0441 1.3206 0.7148 0.069 Uiso 0.315(6) 1 calc PR A 1
H2AA H 0.9991 1.2497 0.7245 0.069 Uiso 0.315(6) 1 calc PR A 1
C56A C 0.4502(4) 1.1649(9) 0.9152(5) 0.0458(5) Uani 0.315(6) 1 d PU A 1
H56E H 0.4306 1.2276 0.8959 0.069 Uiso 0.315(6) 1 calc PR A 1
H56F H 0.4760 1.1972 0.9449 0.069 Uiso 0.315(6) 1 calc PR A 1
H56D H 0.4326 1.1135 0.9402 0.069 Uiso 0.315(6) 1 calc PR A 1

loop_
_atom_site_aniso_label
_atom_site_aniso_U_11
_atom_site_aniso_U_22
_atom_site_aniso_U_33
_atom_site_aniso_U_23
_atom_site_aniso_U_13
_atom_site_aniso_U_12
C1 0.0397(13) 0.0297(14) 0.0359(13) 0.0007(11) 0.0040(11) -0.0004(12)
C2B 0.0474(10) 0.0355(11) 0.0541(11) -0.0036(9) 0.0049(9) 0.0038(9)
C3 0.0651(19) 0.048(2) 0.0518(17) 0.0049(15) 0.0121(15) 0.0015(17)
C4 0.0344(13) 0.0317(15) 0.0378(13) -0.0084(11) -0.0002(11) -0.0030(12)
C5 0.0567(17) 0.0532(19) 0.0316(13) -0.0017(13) -0.0013(13) 0.0071(16)
C6B 0.0474(10) 0.0355(11) 0.0541(11) -0.0036(9) 0.0049(9) 0.0038(9)
C7 0.0415(14) 0.0297(14) 0.0293(12) -0.0077(11) -0.0014(11) 0.0088(12)
C8 0.0426(14) 0.0337(15) 0.0291(12) -0.0034(11) -0.0041(11) 0.0071(12)
C9 0.0402(14) 0.0370(16) 0.0425(14) -0.0091(13) -0.0064(12) 0.0084(13)
C10 0.0375(14) 0.0447(17) 0.0426(14) -0.0095(13) -0.0056(12) 0.0122(13)
C11 0.0347(13) 0.0355(15) 0.0253(11) -0.0011(11) -0.0023(10) 0.0076(12)
C12 0.0324(12) 0.0397(16) 0.0308(12) -0.0022(12) 0.0011(10) 0.0072(12)
C13 0.0390(13) 0.0292(14) 0.0365(13) -0.0033(12) 0.0036(11) 0.0019(12)
C14 0.0442(14) 0.0310(15) 0.0414(14) -0.0032(12) 0.0057(12) 0.0080(13)
C15 0.0311(13) 0.0379(16) 0.0374(13) -0.0060(12) 0.0012(11) 0.0063(12)
C16 0.0409(13) 0.0307(14) 0.0229(11) -0.0038(10) 0.0017(10) 0.0035(12)
C17 0.0385(13) 0.0369(15) 0.0306(12) -0.0054(11) -0.0024(11) 0.0063(12)
C18 0.0405(15) 0.0404(18) 0.0672(19) -0.0017(15) 0.0029(14) -0.0006(14)
C19 0.0338(13) 0.0241(13) 0.0416(13) -0.0053(11) 0.0006(11) -0.0012(11)
C20 0.0319(14) 0.0385(17) 0.0700(19) -0.0009(15) -0.0029(14) -0.0008(13)
C21 0.0655(19) 0.0457(18) 0.0368(14) -0.0017(14) -0.0015(14) 0.0039(16)
C22 0.0287(12) 0.0340(15) 0.0406(13) -0.0005(12) -0.0018(11) -0.0020(12)
C23 0.0454(16) 0.0356(16) 0.0555(17) -0.0062(14) -0.0016(14) 0.0036(14)
C24 0.0487(16) 0.0491(19) 0.0470(15) 0.0076(15) -0.0005(13) -0.0112(15)
C25 0.0265(12) 0.0363(15) 0.0381(13) -0.0012(12) 0.0009(10) 0.0016(12)
C26 0.0230(11) 0.0361(15) 0.0367(12) -0.0034(12) 0.0022(10) -0.0020(11)
C27 0.0338(13) 0.0405(16) 0.0383(13) 0.0020(12) 0.0033(11) 0.0002(12)
C28 0.0338(13) 0.0414(16) 0.0315(12) 0.0003(12) -0.0009(10) 0.0015(12)
C29 0.0268(12) 0.0415(16) 0.0332(12) -0.0073(12) 0.0038(10) -0.0034(12)
C30 0.0425(15) 0.0439(17) 0.0367(13) -0.0056(13) -0.0039(12) 0.0000(14)
C31 0.0410(14) 0.0449(18) 0.0363(13) -0.0088(13) 0.0018(12) -0.0018(13)
C32 0.0333(13) 0.0393(16) 0.0413(14) -0.0031(13) 0.0021(11) -0.0058(12)
C33 0.0368(13) 0.0397(16) 0.0312(12) -0.0023(12) 0.0016(11) -0.0034(12)
C34 0.0295(12) 0.0382(15) 0.0339(12) -0.0049(12) 0.0065(10) -0.0047(12)
C35 0.0308(12) 0.0451(17) 0.0293(12) -0.0016(12) 0.0006(10) -0.0029(12)
C36 0.084(2) 0.058(2) 0.0588(19) -0.0003(17) -0.0297(18) -0.022(2)
C37 0.0270(12) 0.0336(15) 0.0504(15) 0.0138(13) -0.0030(11) 0.0035(12)
C38 0.0440(15) 0.0475(18) 0.0466(15) 0.0026(14) -0.0044(13) 0.0022(14)
C39 0.0414(15) 0.0443(18) 0.0649(18) 0.0162(15) -0.0011(14) -0.0038(14)
C40 0.0403(14) 0.0362(16) 0.0434(14) 0.0082(13) -0.0062(12) 0.0003(13)
C41 0.0365(14) 0.0358(17) 0.0656(18) 0.0079(15) -0.0088(14) -0.0009(13)
C42 0.080(2) 0.069(2) 0.0433(17) 0.0030(17) 0.0021(16) -0.002(2)
C43 0.0313(12) 0.0311(15) 0.0385(13) 0.0025(12) 0.0009(11) 0.0006(12)
C44 0.0331(13) 0.0420(16) 0.0309(12) 0.0008(12) 0.0032(10) 0.0017(12)
C45 0.0314(13) 0.0308(15) 0.0426(14) -0.0062(12) 0.0007(11) -0.0005(12)
C46 0.0348(13) 0.0340(15) 0.0328(12) 0.0016(11) 0.0048(10) 0.0038(12)
C47 0.0337(13) 0.0411(16) 0.0427(14) -0.0016(13) -0.0003(11) 0.0027(13)
C48 0.0436(14) 0.0287(15) 0.0427(14) 0.0030(12) 0.0041(12) -0.0004(12)
C49 0.0383(13) 0.0402(16) 0.0323(12) 0.0034(12) 0.0047(11) 0.0085(13)
C50 0.0342(13) 0.0340(15) 0.0361(13) 0.0006(12) -0.0002(11) 0.0013(12)
C51 0.0366(13) 0.0347(15) 0.0284(11) 0.0016(11) 0.0049(10) 0.0032(12)
C52 0.0372(14) 0.0363(16) 0.0395(14) -0.0042(12) -0.0030(11) 0.0005(12)
C53 0.0374(14) 0.0301(15) 0.0415(14) -0.0009(12) -0.0003(11) -0.0019(12)
C54 0.0528(17) 0.0438(19) 0.0614(18) 0.0029(16) -0.0194(15) 0.0097(15)
C55 0.0359(14) 0.0395(17) 0.0428(14) -0.0044(13) -0.0036(12) 0.0007(13)
C56B 0.0474(10) 0.0355(11) 0.0541(11) -0.0036(9) 0.0049(9) 0.0038(9)
C57 0.0509(18) 0.0366(18) 0.081(2) 0.0066(17) -0.0159(17) 0.0004(15)
C58 0.0391(14) 0.0389(17) 0.0472(15) 0.0004(13) -0.0033(12) -0.0032(13)
C59 0.0594(19) 0.051(2) 0.0497(17) 0.0022(15) -0.0067(15) 0.0002(17)
C60 0.0372(15) 0.052(2) 0.081(2) 0.0114(18) 0.0016(15) 0.0015(15)
C61 0.0360(13) 0.0404(16) 0.0324(12) -0.0012(12) -0.0009(11) 0.0001(13)
C62 0.0373(13) 0.0356(15) 0.0324(12) 0.0011(12) 0.0003(11) 0.0016(12)
C63 0.0398(14) 0.0427(17) 0.0449(14) 0.0117(13) 0.0038(12) -0.0011(13)
C64 0.0351(14) 0.0460(18) 0.0535(16) 0.0080(14) 0.0034(13) 0.0013(14)
C65 0.0452(15) 0.0376(16) 0.0326(12) 0.0010(12) 0.0017(11) 0.0005(13)
C66 0.0388(14) 0.0395(17) 0.0441(14) 0.0054(13) 0.0023(12) 0.0038(13)
C67 0.0560(17) 0.0411(18) 0.0415(15) -0.0022(13) -0.0069(14) 0.0028(15)
C68 0.0518(18) 0.0435(19) 0.0669(19) 0.0057(16) -0.0084(16) -0.0045(15)
C69 0.0465(16) 0.0371(17) 0.0600(18) 0.0046(15) -0.0059(14) -0.0069(14)
C70 0.0427(15) 0.0357(16) 0.0402(14) -0.0038(13) -0.0012(12) -0.0019(13)
C71 0.0352(13) 0.0416(17) 0.0402(14) -0.0043(13) -0.0033(11) -0.0036(13)
C72 0.0447(16) 0.058(2) 0.0586(18) 0.0071(16) 0.0018(14) 0.0107(16)
N1 0.0330(11) 0.0293(12) 0.0373(11) -0.0035(10) -0.0042(9) 0.0040(10)
N2 0.0354(11) 0.0336(13) 0.0385(11) -0.0015(10) -0.0061(9) 0.0065(10)
N3 0.0302(11) 0.0347(13) 0.0401(11) 0.0002(10) -0.0032(9) 0.0001(10)
N4 0.0300(11) 0.0356(13) 0.0430(12) -0.0002(11) -0.0058(9) 0.0019(10)
N5 0.0319(11) 0.0333(13) 0.0537(13) 0.0106(11) -0.0067(10) -0.0001(10)
N6 0.0348(11) 0.0290(12) 0.0430(12) 0.0005(10) -0.0017(10) 0.0038(10)
N7 0.0357(11) 0.0351(13) 0.0435(12) -0.0040(11) -0.0071(10) -0.0046(10)
N8 0.0390(12) 0.0348(13) 0.0478(12) -0.0042(11) -0.0051(10) -0.0043(11)
O1 0.0434(11) 0.0284(11) 0.0649(12) -0.0035(10) -0.0122(10) 0.0076(9)
O2 0.0489(11) 0.0370(12) 0.0628(12) -0.0049(10) -0.0161(10) 0.0118(10)
O3 0.0476(11) 0.0255(10) 0.0601(12) 0.0051(9) -0.0149(9) 0.0004(9)
O4 0.0421(10) 0.0469(13) 0.0582(12) 0.0037(10) -0.0215(9) 0.0080(10)
O5 0.0460(12) 0.0399(13) 0.1004(17) 0.0063(12) -0.0288(12) -0.0105(10)
O6 0.0438(11) 0.0360(12) 0.0773(14) -0.0037(11) -0.0187(10) -0.0015(10)
O7 0.0392(10) 0.0491(13) 0.0678(13) -0.0040(11) -0.0187(10) -0.0107(10)
O8 0.0465(11) 0.0377(12) 0.0723(13) -0.0091(11) -0.0165(10) -0.0050(10)
O9 0.0426(10) 0.0307(11) 0.0519(11) -0.0017(9) 0.0043(9) -0.0009(9)
O10 0.0674(13) 0.0426(12) 0.0437(10) -0.0048(10) -0.0156(10) -0.0139(11)
O11 0.0487(11) 0.0340(11) 0.0482(11) 0.0049(9) -0.0095(9) 0.0047(9)
O12 0.0553(12) 0.0390(12) 0.0662(13) 0.0014(11) -0.0122(11) 0.0093(10)
C6A 0.0474(10) 0.0355(11) 0.0541(11) -0.0036(9) 0.0049(9) 0.0038(9)
C2A 0.0474(10) 0.0355(11) 0.0541(11) -0.0036(9) 0.0049(9) 0.0038(9)
C56A 0.0474(10) 0.0355(11) 0.0541(11) -0.0036(9) 0.0049(9) 0.0038(9)

loop_
_atom_type_symbol
_atom_type_description
_atom_type_scat_dispersion_real
_atom_type_scat_dispersion_imag
_atom_type_scat_source
C C 0.0033 0.0016 'International Tables Vol C Tables 4.2.6.8 and 6.1.1.4'
H H 0.0000 0.0000 'International Tables Vol C Tables 4.2.6.8 and 6.1.1.4'
N N 0.0061 0.0033 'International Tables Vol C Tables 4.2.6.8 and 6.1.1.4'
O O 0.0106 0.0060 'International Tables Vol C Tables 4.2.6.8 and 6.1.1.4'

loop_
_geom_angle_atom_site_label_1
_geom_angle_atom_site_label_2
_geom_angle_atom_site_label_3
_geom_angle
C2A C1 N2 110.0(5)
C2A C1 C2B 0.6(6)
N2 C1 C2B 110.1(3)
C2A C1 C3 110.4(5)
N2 C1 C3 106.3(2)
C2B C1 C3 109.8(3)
C2A C1 C4 115.2(5)
N2 C1 C4 100.6(2)
C2B C1 C4 115.7(3)
C3 C1 C4 113.6(2)
C1 C2B H2BB 109.5
C1 C2B H2BC 109.5
H2BB C2B H2BC 109.5
C1 C2B H2BA 109.5
H2BB C2B H2BA 109.5
H2BC C2B H2BA 109.5
C1 C3 H3B 109.5
C1 C3 H3C 109.5
H3B C3 H3C 109.5
C1 C3 H3A 109.5
H3B C3 H3A 109.5
H3C C3 H3A 109.5
N1 C4 C6A 116.3(5)
N1 C4 C6B 109.3(3)
C6A C4 C6B 10.6(5)
N1 C4 C5 105.3(2)
C6A C4 C5 102.4(5)
C6B C4 C5 112.7(3)
N1 C4 C1 100.99(19)
C6A C4 C1 118.6(5)
C6B C4 C1 114.5(3)
C5 C4 C1 112.9(2)
C4 C5 H5A 109.5
C4 C5 H5C 109.5
H5A C5 H5C 109.5
C4 C5 H5B 109.5
H5A C5 H5B 109.5
H5C C5 H5B 109.5
C4 C6B H6BB 109.5
C4 C6B H6BC 109.5
H6BB C6B H6BC 109.5
C4 C6B H6BA 109.5
H6BB C6B H6BA 109.5
H6BC C6B H6BA 109.5
N2 C7 N1 107.3(2)
N2 C7 C8 126.8(2)
N1 C7 C8 125.8(2)
C17 C8 C9 118.8(3)
C17 C8 C7 122.1(3)
C9 C8 C7 118.9(3)
C10 C9 C8 121.4(3)
C10 C9 H9 119.3
C8 C9 H9 119.3
C9 C10 C11 120.7(3)
C9 C10 H10 119.7
C11 C10 H10 119.7
C16 C11 C12 119.8(2)
C16 C11 C10 118.7(2)
C12 C11 C10 121.5(2)
C13 C12 C11 120.0(2)
C13 C12 H12 120.0
C11 C12 H12 120.0
O9 C13 C12 125.2(2)
O9 C13 C14 114.4(2)
C12 C13 C14 120.3(3)
C15 C14 C13 120.2(3)
C15 C14 H14 119.9
C13 C14 H14 119.9
C14 C15 C16 121.1(3)
C14 C15 H15 119.5
C16 C15 H15 119.5
C11 C16 C15 118.6(2)
C11 C16 C17 120.0(2)
C15 C16 C17 121.4(2)
C8 C17 C16 120.4(3)
C8 C17 H17 119.8
C16 C17 H17 119.8
O9 C18 H18B 109.5
O9 C18 H18C 109.5
H18B C18 H18C 109.5
O9 C18 H18A 109.5
H18B C18 H18A 109.5
H18C C18 H18A 109.5
N3 C19 C20 107.4(2)
N3 C19 C21 107.2(2)
C20 C19 C21 109.0(2)
N3 C19 C22 102.3(2)
C20 C19 C22 115.4(2)
C21 C19 C22 114.7(2)
C19 C20 H20B 109.5
C19 C20 H20C 109.5
H20B C20 H20C 109.5
C19 C20 H20A 109.5
H20B C20 H20A 109.5
H20C C20 H20A 109.5
C19 C21 H21A 109.5
C19 C21 H21C 109.5
H21A C21 H21C 109.5
C19 C21 H21B 109.5
H21A C21 H21B 109.5
H21C C21 H21B 109.5
N4 C22 C23 108.4(2)
N4 C22 C24 106.5(2)
C23 C22 C24 109.9(3)
N4 C22 C19 101.8(2)
C23 C22 C19 114.8(2)
C24 C22 C19 114.6(2)
C22 C23 H23B 109.5
C22 C23 H23C 109.5
H23B C23 H23C 109.5
C22 C23 H23A 109.5
H23B C23 H23A 109.5
H23C C23 H23A 109.5
C22 C24 H24B 109.5
C22 C24 H24C 109.5
H24B C24 H24C 109.5
C22 C24 H24A 109.5
H24B C24 H24A 109.5
H24C C24 H24A 109.5
N3 C25 N4 109.4(2)
N3 C25 C26 125.5(3)
N4 C25 C26 125.1(2)
C35 C26 C27 118.7(2)
C35 C26 C25 121.3(2)
C27 C26 C25 119.9(2)
C28 C27 C26 120.4(3)
C28 C27 H27 119.8
C26 C27 H27 119.8
C27 C28 C29 121.8(2)
C27 C28 H28 119.1
C29 C28 H28 119.1
C30 C29 C28 122.3(2)
C30 C29 C34 120.0(3)
C28 C29 C34 117.7(2)
C31 C30 C29 120.7(3)
C31 C30 H30 119.7
C29 C30 H30 119.7
C30 C31 O10 125.4(2)
C30 C31 C32 120.5(3)
O10 C31 C32 114.0(3)
C33 C32 C31 120.0(3)
C33 C32 H32 120.0
C31 C32 H32 120.0
C32 C33 C34 121.6(2)
C32 C33 H33 119.2
C34 C33 H33 119.2
C35 C34 C29 120.0(3)
C35 C34 C33 122.8(2)
C29 C34 C33 117.2(2)
C26 C35 C34 121.4(2)
C26 C35 H35 119.3
C34 C35 H35 119.3
O10 C36 H36C 109.5
O10 C36 H36B 109.5
H36C C36 H36B 109.5
O10 C36 H36A 109.5
H36C C36 H36A 109.5
H36B C36 H36A 109.5
N5 C37 C38 106.9(2)
N5 C37 C39 108.8(2)
C38 C37 C39 109.2(3)
N5 C37 C40 100.9(2)
C38 C37 C40 114.9(2)
C39 C37 C40 115.4(2)
C37 C38 H38A 109.5
C37 C38 H38C 109.5
H38A C38 H38C 109.5
C37 C38 H38B 109.5
H38A C38 H38B 109.5
H38C C38 H38B 109.5
C37 C39 H39B 109.5
C37 C39 H39C 109.5
H39B C39 H39C 109.5
C37 C39 H39A 109.5
H39B C39 H39A 109.5
H39C C39 H39A 109.5
N6 C40 C41 109.6(2)
N6 C40 C42 105.3(3)
C41 C40 C42 109.7(2)
N6 C40 C37 102.0(2)
C41 C40 C37 115.0(2)
C42 C40 C37 114.4(3)
C40 C41 H41B 109.5
C40 C41 H41C 109.5
H41B C41 H41C 109.5
C40 C41 H41A 109.5
H41B C41 H41A 109.5
H41C C41 H41A 109.5
C40 C42 H42A 109.5
C40 C42 H42C 109.5
H42A C42 H42C 109.5
C40 C42 H42B 109.5
H42A C42 H42B 109.5
H42C C42 H42B 109.5
N5 C43 N6 107.7(2)
N5 C43 C44 126.6(2)
N6 C43 C44 125.7(2)
C45 C44 C53 116.8(2)
C45 C44 C43 121.4(2)
C53 C44 C43 121.7(3)
C44 C45 C46 122.0(2)
C44 C45 H45 119.0
C46 C45 H45 119.0
C45 C46 C51 120.1(3)
C45 C46 C47 121.9(2)
C51 C46 C47 118.0(2)
C48 C47 C46 121.4(2)
C48 C47 H47 119.3
C46 C47 H47 119.3
C47 C48 C49 120.4(3)
C47 C48 H48 119.8
C49 C48 H48 119.8
O11 C49 C50 125.6(2)
O11 C49 C48 114.7(3)
C50 C49 C48 119.7(2)
C49 C50 C51 120.3(2)
C49 C50 H50 119.8
C51 C50 H50 119.8
C46 C51 C50 120.1(3)
C46 C51 C52 117.8(2)
C50 C51 C52 122.1(2)
C53 C52 C51 121.1(2)
C53 C52 H52 119.4
C51 C52 H52 119.4
C52 C53 C44 122.1(3)
C52 C53 H53 118.9
C44 C53 H53 118.9
O11 C54 H54A 109.5
O11 C54 H54B 109.5
H54A C54 H54B 109.5
O11 C54 H54C 109.5
H54A C54 H54C 109.5
H54B C54 H54C 109.5
N7 C55 C56A 115.6(4)
N7 C55 C57 109.7(2)
C56A C55 C57 95.0(5)
N7 C55 C58 101.7(2)
C56A C55 C58 120.6(4)
C57 C55 C58 114.5(2)
N7 C55 C56B 101.5(2)
C56A C55 C56B 20.8(4)
C57 C55 C56B 115.1(3)
C58 C55 C56B 112.6(3)
C55 C56B H56B 109.5
C55 C56B H56C 109.5
H56B C56B H56C 109.5
C55 C56B H56A 109.5
H56B C56B H56A 109.5
H56C C56B H56A 109.5
C55 C57 H57A 109.5
C55 C57 H57C 109.5
H57A C57 H57C 109.5
C55 C57 H57B 109.5
H57A C57 H57B 109.5
H57C C57 H57B 109.5
N8 C58 C60 109.9(3)
N8 C58 C59 106.2(2)
C60 C58 C59 109.3(2)
N8 C58 C55 101.2(2)
C60 C58 C55 115.9(3)
C59 C58 C55 113.5(3)
C58 C59 H59A 109.5
C58 C59 H59C 109.5
H59A C59 H59C 109.5
C58 C59 H59B 109.5
H59A C59 H59B 109.5
H59C C59 H59B 109.5
C58 C60 H60B 109.5
C58 C60 H60C 109.5
H60B C60 H60C 109.5
C58 C60 H60A 109.5
H60B C60 H60A 109.5
H60C C60 H60A 109.5
N7 C61 N8 107.8(2)
N7 C61 C62 125.5(2)
N8 C61 C62 126.7(3)
C71 C62 C63 118.9(3)
C71 C62 C61 121.5(2)
C63 C62 C61 119.6(3)
C64 C63 C62 120.7(3)
C64 C63 H63 119.7
C62 C63 H63 119.7
C63 C64 C65 121.9(3)
C63 C64 H64 119.0
C65 C64 H64 119.0
C64 C65 C66 122.6(3)
C64 C65 C70 117.9(3)
C66 C65 C70 119.5(3)
C67 C66 C65 119.9(3)
C67 C66 H66 120.0
C65 C66 H66 120.0
C66 C67 O12 124.9(3)
C66 C67 C68 121.2(3)
O12 C67 C68 113.9(3)
C69 C68 C67 119.7(3)
C69 C68 H68 120.1
C67 C68 H68 120.1
C68 C69 C70 121.7(3)
C68 C69 H69 119.1
C70 C69 H69 119.1
C71 C70 C69 122.6(3)
C71 C70 C65 119.6(3)
C69 C70 C65 117.8(3)
C62 C71 C70 120.9(3)
C62 C71 H71 119.5
C70 C71 H71 119.5
O12 C72 H72A 109.5
O12 C72 H72B 109.5
H72A C72 H72B 109.5
O12 C72 H72C 109.5
H72A C72 H72C 109.5
H72B C72 H72C 109.5
O1 N1 C7 125.8(2)
O1 N1 C4 121.1(2)
C7 N1 C4 112.2(2)
O2 N2 C7 125.8(2)
O2 N2 C1 120.8(2)
C7 N2 C1 113.0(2)
O3 N3 C25 126.7(2)
O3 N3 C19 120.4(2)
C25 N3 C19 112.8(2)
O4 N4 C25 126.7(2)
O4 N4 C22 120.2(2)
C25 N4 C22 113.1(2)
O5 N5 C43 126.6(2)
O5 N5 C37 119.9(2)
C43 N5 C37 113.3(2)
O6 N6 C43 127.2(2)
O6 N6 C40 119.3(2)
C43 N6 C40 113.3(2)
O7 N7 C61 126.3(2)
O7 N7 C55 120.4(2)
C61 N7 C55 112.8(2)
O8 N8 C61 125.5(2)
O8 N8 C58 121.3(2)
C61 N8 C58 112.8(2)
C13 O9 C18 117.6(2)
C31 O10 C36 117.3(2)
C49 O11 C54 117.5(2)
C67 O12 C72 116.9(3)
C4 C6A H6AB 109.5
C4 C6A H6AC 109.5
C4 C6A H6AA 109.5
C1 C2A H2AB 109.5
C1 C2A H2AC 109.5
C1 C2A H2AA 109.5
C55 C56A H56E 109.5
C55 C56A H56F 109.5
C55 C56A H56D 109.5

loop_
_geom_bond_atom_site_label_1
_geom_bond_atom_site_label_2
_geom_bond_distance
C1 C2A 1.504(13)
C1 N2 1.506(3)
C1 C2B 1.521(6)
C1 C3 1.534(4)
C1 C4 1.554(4)
C2B H2BB 0.9600
C2B H2BC 0.9600
C2B H2BA 0.9600
C3 H3B 0.9600
C3 H3C 0.9600
C3 H3A 0.9600
C4 N1 1.491(3)
C4 C6A 1.501(11)
C4 C6B 1.524(5)
C4 C5 1.544(4)
C5 H5A 0.9600
C5 H5C 0.9600
C5 H5B 0.9600
C6B H6BB 0.9600
C6B H6BC 0.9600
C6B H6BA 0.9600
C7 N2 1.354(4)
C7 N1 1.366(3)
C7 C8 1.453(4)
C8 C17 1.398(4)
C8 C9 1.416(4)
C9 C10 1.374(4)
C9 H9 0.9300
C10 C11 1.422(4)
C10 H10 0.9300
C11 C16 1.410(4)
C11 C12 1.420(4)
C12 C13 1.375(4)
C12 H12 0.9300
C13 O9 1.371(3)
C13 C14 1.409(4)
C14 C15 1.369(4)
C14 H14 0.9300
C15 C16 1.416(4)
C15 H15 0.9300
C16 C17 1.425(4)
C17 H17 0.9300
C18 O9 1.426(4)
C18 H18B 0.9600
C18 H18C 0.9600
C18 H18A 0.9600
C19 N3 1.505(3)
C19 C20 1.526(4)
C19 C21 1.528(4)
C19 C22 1.564(4)
C20 H20B 0.9600
C20 H20C 0.9600
C20 H20A 0.9600
C21 H21A 0.9600
C21 H21C 0.9600
C21 H21B 0.9600
C22 N4 1.503(3)
C22 C23 1.520(4)
C22 C24 1.526(4)
C23 H23B 0.9600
C23 H23C 0.9600
C23 H23A 0.9600
C24 H24B 0.9600
C24 H24C 0.9600
C24 H24A 0.9600
C25 N3 1.345(3)
C25 N4 1.351(4)
C25 C26 1.461(4)
C26 C35 1.385(4)
C26 C27 1.423(4)
C27 C28 1.370(4)
C27 H27 0.9300
C28 C29 1.412(4)
C28 H28 0.9300
C29 C30 1.409(4)
C29 C34 1.425(4)
C30 C31 1.359(4)
C30 H30 0.9300
C31 O10 1.370(4)
C31 C32 1.421(4)
C32 C33 1.350(4)
C32 H32 0.9300
C33 C34 1.438(4)
C33 H33 0.9300
C34 C35 1.399(4)
C35 H35 0.9300
C36 O10 1.443(4)
C36 H36C 0.9600
C36 H36B 0.9600
C36 H36A 0.9600
C37 N5 1.510(3)
C37 C38 1.522(4)
C37 C39 1.522(4)
C37 C40 1.558(4)
C38 H38A 0.9600
C38 H38C 0.9600
C38 H38B 0.9600
C39 H39B 0.9600
C39 H39C 0.9600
C39 H39A 0.9600
C40 N6 1.493(4)
C40 C41 1.525(4)
C40 C42 1.532(4)
C41 H41B 0.9600
C41 H41C 0.9600
C41 H41A 0.9600
C42 H42A 0.9600
C42 H42C 0.9600
C42 H42B 0.9600
C43 N5 1.356(4)
C43 N6 1.356(3)
C43 C44 1.457(4)
C44 C45 1.389(4)
C44 C53 1.438(4)
C45 C46 1.410(4)
C45 H45 0.9300
C46 C51 1.413(4)
C46 C47 1.418(4)
C47 C48 1.359(4)
C47 H47 0.9300
C48 C49 1.423(4)
C48 H48 0.9300
C49 O11 1.366(3)
C49 C50 1.373(4)
C50 C51 1.417(4)
C50 H50 0.9300
C51 C52 1.426(4)
C52 C53 1.353(4)
C52 H52 0.9300
C53 H53 0.9300
C54 O11 1.437(4)
C54 H54A 0.9600
C54 H54B 0.9600
C54 H54C 0.9600
C55 N7 1.502(4)
C55 C56A 1.514(11)
C55 C57 1.514(5)
C55 C58 1.547(4)
C55 C56B 1.549(5)
C56B H56B 0.9600
C56B H56C 0.9600
C56B H56A 0.9600
C57 H57A 0.9600
C57 H57C 0.9600
C57 H57B 0.9600
C58 N8 1.504(4)
C58 C60 1.509(4)
C58 C59 1.539(4)
C59 H59A 0.9600
C59 H59C 0.9600
C59 H59B 0.9600
C60 H60B 0.9600
C60 H60C 0.9600
C60 H60A 0.9600
C61 N7 1.356(4)
C61 N8 1.360(3)
C61 C62 1.468(4)
C62 C71 1.394(4)
C62 C63 1.406(4)
C63 C64 1.382(4)
C63 H63 0.9300
C64 C65 1.399(4)
C64 H64 0.9300
C65 C66 1.423(4)
C65 C70 1.431(4)
C66 C67 1.369(4)
C66 H66 0.9300
C67 O12 1.375(4)
C67 C68 1.412(5)
C68 C69 1.363(4)
C68 H68 0.9300
C69 C70 1.424(4)
C69 H69 0.9300
C70 C71 1.415(4)
C71 H71 0.9300
C72 O12 1.456(4)
C72 H72A 0.9600
C72 H72B 0.9600
C72 H72C 0.9600
N1 O1 1.285(3)
N2 O2 1.284(3)
N3 O3 1.281(3)
N4 O4 1.282(3)
N5 O5 1.291(3)
N6 O6 1.283(3)
N7 O7 1.288(3)
N8 O8 1.287(3)
C6A H6AB 0.9600
C6A H6AC 0.9600
C6A H6AA 0.9600
C2A H2AB 0.9600
C2A H2AC 0.9600
C2A H2AA 0.9600
C56A H56E 0.9600
C56A H56F 0.9600
C56A H56D 0.9600

loop_
_geom_torsion_atom_site_label_1
_geom_torsion_atom_site_label_2
_geom_torsion_atom_site_label_3
_geom_torsion_atom_site_label_4
_geom_torsion
C2A C1 C4 N1 140.4(6)
N2 C1 C4 N1 22.2(2)
C2B C1 C4 N1 140.7(3)
C3 C1 C4 N1 -91.0(3)
C2A C1 C4 C6A -91.4(8)
N2 C1 C4 C6A 150.5(5)
C2B C1 C4 C6A -91.0(6)
C3 C1 C4 C6A 37.3(6)
C2A C1 C4 C6B -102.3(6)
N2 C1 C4 C6B 139.5(3)
C2B C1 C4 C6B -102.0(4)
C3 C1 C4 C6B 26.3(4)
C2A C1 C4 C5 28.4(6)
N2 C1 C4 C5 -89.8(3)
C2B C1 C4 C5 28.8(4)
C3 C1 C4 C5 157.1(2)
N2 C7 C8 C17 158.3(3)
N1 C7 C8 C17 -26.9(4)
N2 C7 C8 C9 -26.5(4)
N1 C7 C8 C9 148.3(3)
C17 C8 C9 C10 -0.4(4)
C7 C8 C9 C10 -175.7(2)
C8 C9 C10 C11 0.7(4)
C9 C10 C11 C16 -0.8(4)
C9 C10 C11 C12 178.6(2)
C16 C11 C12 C13 0.4(4)
C10 C11 C12 C13 -179.1(2)
C11 C12 C13 O9 179.8(2)
C11 C12 C13 C14 0.4(4)
O9 C13 C14 C15 180.0(2)
C12 C13 C14 C15 -0.6(4)
C13 C14 C15 C16 -0.1(4)
C12 C11 C16 C15 -1.0(3)
C10 C11 C16 C15 178.5(2)
C12 C11 C16 C17 -178.9(2)
C10 C11 C16 C17 0.6(3)
C14 C15 C16 C11 0.9(4)
C14 C15 C16 C17 178.7(2)
C9 C8 C17 C16 0.1(4)
C7 C8 C17 C16 175.3(2)
C11 C16 C17 C8 -0.3(4)
C15 C16 C17 C8 -178.1(2)
N3 C19 C22 N4 7.7(2)
C20 C19 C22 N4 124.0(2)
C21 C19 C22 N4 -108.0(3)
N3 C19 C22 C23 124.5(2)
C20 C19 C22 C23 -119.2(3)
C21 C19 C22 C23 8.9(3)
N3 C19 C22 C24 -106.8(3)
C20 C19 C22 C24 9.5(3)
C21 C19 C22 C24 137.5(3)
N3 C25 C26 C35 27.2(4)
N4 C25 C26 C35 -155.4(3)
N3 C25 C26 C27 -149.9(3)
N4 C25 C26 C27 27.5(4)
C35 C26 C27 C28 0.9(4)
C25 C26 C27 C28 178.1(2)
C26 C27 C28 C29 -0.2(4)
C27 C28 C29 C30 179.5(3)
C27 C28 C29 C34 -0.7(4)
C28 C29 C30 C31 -180.0(3)
C34 C29 C30 C31 0.3(4)
C29 C30 C31 O10 177.7(3)
C29 C30 C31 C32 -1.3(4)
C30 C31 C32 C33 0.4(4)
O10 C31 C32 C33 -178.7(3)
C31 C32 C33 C34 1.5(4)
C30 C29 C34 C35 -179.3(3)
C28 C29 C34 C35 1.0(4)
C30 C29 C34 C33 1.5(4)
C28 C29 C34 C33 -178.2(2)
C32 C33 C34 C35 178.3(3)
C32 C33 C34 C29 -2.5(4)
C27 C26 C35 C34 -0.6(4)
C25 C26 C35 C34 -177.8(2)
C29 C34 C35 C26 -0.3(4)
C33 C34 C35 C26 178.8(3)
N5 C37 C40 N6 15.5(3)
C38 C37 C40 N6 -99.2(3)
C39 C37 C40 N6 132.5(2)
N5 C37 C40 C41 134.0(2)
C38 C37 C40 C41 19.3(3)
C39 C37 C40 C41 -109.0(3)
N5 C37 C40 C42 -97.7(3)
C38 C37 C40 C42 147.7(3)
C39 C37 C40 C42 19.4(4)
N5 C43 C44 C45 -179.6(3)
N6 C43 C44 C45 -1.1(4)
N5 C43 C44 C53 -1.4(4)
N6 C43 C44 C53 177.1(3)
C53 C44 C45 C46 0.1(4)
C43 C44 C45 C46 178.4(2)
C44 C45 C46 C51 0.2(4)
C44 C45 C46 C47 -178.4(3)
C45 C46 C47 C48 179.5(3)
C51 C46 C47 C48 0.8(4)
C46 C47 C48 C49 0.3(4)
C47 C48 C49 O11 179.5(2)
C47 C48 C49 C50 -0.2(4)
O11 C49 C50 C51 179.2(2)
C48 C49 C50 C51 -1.0(4)
C45 C46 C51 C50 179.3(2)
C47 C46 C51 C50 -2.1(4)
C45 C46 C51 C52 -0.4(4)
C47 C46 C51 C52 178.3(2)
C49 C50 C51 C46 2.2(4)
C49 C50 C51 C52 -178.2(3)
C46 C51 C52 C53 0.3(4)
C50 C51 C52 C53 -179.3(3)
C51 C52 C53 C44 0.0(4)
C45 C44 C53 C52 -0.2(4)
C43 C44 C53 C52 -178.5(3)
N7 C55 C58 N8 18.2(3)
C56A C55 C58 N8 -111.2(5)
C57 C55 C58 N8 136.4(3)
C56B C55 C58 N8 -89.6(3)
N7 C55 C58 C60 137.1(3)
C56A C55 C58 C60 7.7(6)
C57 C55 C58 C60 -104.7(3)
C56B C55 C58 C60 29.3(4)
N7 C55 C58 C59 -95.2(3)
C56A C55 C58 C59 135.4(5)
C57 C55 C58 C59 23.0(4)
C56B C55 C58 C59 157.0(3)
N7 C61 C62 C71 154.3(3)
N8 C61 C62 C71 -26.2(4)
N7 C61 C62 C63 -26.0(4)
N8 C61 C62 C63 153.5(3)
C71 C62 C63 C64 -2.2(4)
C61 C62 C63 C64 178.2(3)
C62 C63 C64 C65 0.1(4)
C63 C64 C65 C66 -177.7(3)
C63 C64 C65 C70 2.1(4)
C64 C65 C66 C67 179.7(3)
C70 C65 C66 C67 -0.1(4)
C65 C66 C67 O12 -177.3(3)
C65 C66 C67 C68 3.1(4)
C66 C67 C68 C69 -3.3(5)
O12 C67 C68 C69 177.1(3)
C67 C68 C69 C70 0.4(5)
C68 C69 C70 C71 -177.7(3)
C68 C69 C70 C65 2.5(5)
C64 C65 C70 C71 -2.3(4)
C66 C65 C70 C71 177.5(3)
C64 C65 C70 C69 177.6(3)
C66 C65 C70 C69 -2.6(4)
C63 C62 C71 C70 1.9(4)
C61 C62 C71 C70 -178.4(2)
C69 C70 C71 C62 -179.6(3)
C65 C70 C71 C62 0.3(4)
N2 C7 N1 O1 -177.5(2)
C8 C7 N1 O1 6.9(4)
N2 C7 N1 C4 13.3(3)
C8 C7 N1 C4 -162.4(2)
C6A C4 N1 O1 37.2(6)
C6B C4 N1 O1 46.0(3)
C5 C4 N1 O1 -75.3(3)
C1 C4 N1 O1 167.0(2)
C6A C4 N1 C7 -153.0(5)
C6B C4 N1 C7 -144.2(3)
C5 C4 N1 C7 94.5(3)
C1 C4 N1 C7 -23.2(3)
N1 C7 N2 O2 175.6(2)
C8 C7 N2 O2 -8.8(4)
N1 C7 N2 C1 3.4(3)
C8 C7 N2 C1 179.0(2)
C2A C1 N2 O2 48.3(6)
C2B C1 N2 O2 47.7(4)
C3 C1 N2 O2 -71.2(3)
C4 C1 N2 O2 170.2(2)
C2A C1 N2 C7 -139.1(5)
C2B C1 N2 C7 -139.7(3)
C3 C1 N2 C7 101.5(3)
C4 C1 N2 C7 -17.1(3)
N4 C25 N3 O3 -177.5(2)
C26 C25 N3 O3 0.2(4)
N4 C25 N3 C19 2.0(3)
C26 C25 N3 C19 179.7(2)
C20 C19 N3 O3 51.2(3)
C21 C19 N3 O3 -65.9(3)
C22 C19 N3 O3 173.1(2)
C20 C19 N3 C25 -128.4(2)
C21 C19 N3 C25 114.6(3)
C22 C19 N3 C25 -6.4(3)
N3 C25 N4 O4 -178.1(2)
C26 C25 N4 O4 4.2(4)
N3 C25 N4 C22 3.8(3)
C26 C25 N4 C22 -173.9(2)
C23 C22 N4 O4 52.9(3)
C24 C22 N4 O4 -65.3(3)
C19 C22 N4 O4 174.3(2)
C23 C22 N4 C25 -128.9(2)
C24 C22 N4 C25 112.9(3)
C19 C22 N4 C25 -7.5(3)
N6 C43 N5 O5 179.6(3)
C44 C43 N5 O5 -1.7(5)
N6 C43 N5 C37 4.6(3)
C44 C43 N5 C37 -176.7(2)
C38 C37 N5 O5 -68.3(3)
C39 C37 N5 O5 49.5(3)
C40 C37 N5 O5 171.3(2)
C38 C37 N5 C43 107.2(3)
C39 C37 N5 C43 -135.1(3)
C40 C37 N5 C43 -13.3(3)
N5 C43 N6 O6 -178.8(3)
C44 C43 N6 O6 2.5(4)
N5 C43 N6 C40 7.1(3)
C44 C43 N6 C40 -171.6(2)
C41 C40 N6 O6 48.2(3)
C42 C40 N6 O6 -69.7(3)
C37 C40 N6 O6 170.5(2)
C41 C40 N6 C43 -137.2(2)
C42 C40 N6 C43 104.8(3)
C37 C40 N6 C43 -15.0(3)
N8 C61 N7 O7 177.5(2)
C62 C61 N7 O7 -2.9(4)
N8 C61 N7 C55 6.0(3)
C62 C61 N7 C55 -174.5(2)
C56A C55 N7 O7 -55.8(6)
C57 C55 N7 O7 50.2(3)
C58 C55 N7 O7 171.8(2)
C56B C55 N7 O7 -71.9(3)
C56A C55 N7 C61 116.4(5)
C57 C55 N7 C61 -137.7(3)
C58 C55 N7 C61 -16.1(3)
C56B C55 N7 C61 100.2(3)
N7 C61 N8 O8 179.9(3)
C62 C61 N8 O8 0.4(4)
N7 C61 N8 C58 7.7(3)
C62 C61 N8 C58 -171.9(3)
C60 C58 N8 O8 47.3(4)
C59 C58 N8 O8 -70.9(3)
C55 C58 N8 O8 170.3(2)
C60 C58 N8 C61 -140.1(3)
C59 C58 N8 C61 101.7(3)
C55 C58 N8 C61 -17.1(3)
C12 C13 O9 C18 -0.6(4)
C14 C13 O9 C18 178.8(2)
C30 C31 O10 C36 -4.1(4)
C32 C31 O10 C36 174.9(3)
C50 C49 O11 C54 -1.3(4)
C48 C49 O11 C54 179.0(2)
C66 C67 O12 C72 3.7(4)
C68 C67 O12 C72 -176.8(3)
